data_1563657
loop_
_publ_author_name
'Xu, Yan-Hong'
'Lan, Ya-Qian'
'Shao, Kui-Zhan'
'Su, Zhong-Min'
'Liao, Yi'

_publ_section_title
;
 Auxiliary aromatic-acid effect on the structures of a series of ZnII
 coordination polymers: Syntheses, crystal structures, and
 photoluminescence properties
;
_journal_issue 4
_journal_name_full 'Journal of Solid State Chemistry'
_journal_page_first 849
_journal_page_last 857
_journal_paper_doi 10.1016/j.jssc.2010.01.027
_journal_volume 183
_journal_year 2010
_chemical_formula_moiety 'C24 H16 N3 O7 Zn2'
_chemical_formula_sum 'C24 H16 N3 O7 Zn2'
_chemical_formula_weight 589.14
_space_group_IT_number 14
_space_group_name_Hall '-P 2yn'
_space_group_name_H-M_alt 'P 1 21/n 1'
_symmetry_cell_setting monoclinic
_symmetry_space_group_name_H-M 'P 1 21/n 1'
_atom_sites_solution_hydrogens geom
_atom_sites_solution_primary direct
_atom_sites_solution_secondary difmap
_audit_creation_method SHELXL-97
_cell_angle_alpha 90.000(5)
_cell_angle_beta 99.615(5)
_cell_angle_gamma 90.000(5)
_cell_formula_units_Z 4
_cell_length_a 10.314(5)
_cell_length_b 16.253(5)
_cell_length_c 13.986(5)
_cell_measurement_reflns_used 'total reflection'
_cell_measurement_temperature 293(2)
_cell_volume 2311.6(16)
_computing_cell_refinement 'Bruker SMART'
_computing_data_collection 'Bruker SMART'
_computing_data_reduction 'Bruker SMART'
_computing_molecular_graphics 'Bruker SHELXTL'
_computing_publication_material 'Bruker SHELXTL'
_computing_structure_refinement 'SHELXL-97 (Sheldrick, 1997)'
_computing_structure_solution 'SHELXL-97 (Sheldrick, 1990)'
_diffrn_ambient_temperature 293(2)
_diffrn_measured_fraction_theta_full 1.000
_diffrn_measured_fraction_theta_max 1.000
_diffrn_measurement_device_type 'Bruker SMART APEX II CCD area-detector'
_diffrn_measurement_method '\f and \w scans'
_diffrn_radiation_monochromator graphite
_diffrn_radiation_source 'fine-focus sealed tube'
_diffrn_radiation_type MoK\a
_diffrn_radiation_wavelength 0.71069
_diffrn_reflns_av_R_equivalents 0.0400
_diffrn_reflns_av_sigmaI/netI 0.0482
_diffrn_reflns_limit_h_max 11
_diffrn_reflns_limit_h_min -12
_diffrn_reflns_limit_k_max 19
_diffrn_reflns_limit_k_min -19
_diffrn_reflns_limit_l_max 16
_diffrn_reflns_limit_l_min -8
_diffrn_reflns_number 11753
_diffrn_reflns_theta_full 25.00
_diffrn_reflns_theta_max 25.18
_diffrn_reflns_theta_min 1.94
_diffrn_standards_interval_time 0
_diffrn_standards_number 0
_exptl_absorpt_coefficient_mu 2.127
_exptl_absorpt_correction_T_max 0.731
_exptl_absorpt_correction_T_min 0.612
_exptl_absorpt_correction_type multi-scan
_exptl_absorpt_process_details 'SADABS (Sheldrick, 1996)'
_exptl_crystal_colour colorless
_exptl_crystal_density_diffrn 1.693
_exptl_crystal_density_method 'not measured'
_exptl_crystal_description block
_exptl_crystal_F_000 1188
_exptl_crystal_size_max 0.34
_exptl_crystal_size_mid 0.26
_exptl_crystal_size_min 0.18
_refine_diff_density_max 0.585
_refine_diff_density_min -0.351
_refine_diff_density_rms 0.072
_refine_ls_extinction_method none
_refine_ls_goodness_of_fit_ref 1.019
_refine_ls_hydrogen_treatment constr
_refine_ls_matrix_type full
_refine_ls_number_parameters 325
_refine_ls_number_reflns 4159
_refine_ls_number_restraints 0
_refine_ls_restrained_S_all 1.019
_refine_ls_R_factor_all 0.0556
_refine_ls_R_factor_gt 0.0350
_refine_ls_shift/su_max 0.000
_refine_ls_shift/su_mean 0.000
_refine_ls_structure_factor_coef Fsqd
_refine_ls_weighting_details 'calc w=1/[\s^2^(Fo^2^)+(0.0349P)^2^+0.6686P] where P=(Fo^2^+2Fc^2^)/3'
_refine_ls_weighting_scheme calc
_refine_ls_wR_factor_gt 0.0739
_refine_ls_wR_factor_ref 0.0811
_reflns_number_gt 3116
_reflns_number_total 4159
_reflns_threshold_expression >2sigma(I)
_cod_data_source_file JSSC-2010-183-849.cif
_cod_data_source_block 2
_cod_original_sg_symbol_H-M P21/n
_cod_database_code 1563657

loop_
_symmetry_equiv_pos_as_xyz
'x, y, z'
'-x+1/2, y+1/2, -z+1/2'
'-x, -y, -z'
'x-1/2, -y-1/2, z-1/2'

loop_
_atom_site_label
_atom_site_type_symbol
_atom_site_fract_x
_atom_site_fract_y
_atom_site_fract_z
_atom_site_U_iso_or_equiv
_atom_site_adp_type
_atom_site_occupancy
_atom_site_symmetry_multiplicity
_atom_site_calc_flag
_atom_site_refinement_flags
_atom_site_disorder_assembly
_atom_site_disorder_group
Zn1 Zn -0.03432(4) 0.03622(2) 0.09943(3) 0.02884(12) Uani 1 1 d . . .
Zn2 Zn 0.13127(3) -0.12651(2) 0.14297(3) 0.02789(12) Uani 1 1 d . . .
O1 O -0.4343(2) 0.46429(15) -0.25423(18) 0.0452(7) Uani 1 1 d . . .
O6 O 0.3833(2) -0.07724(15) 0.1249(2) 0.0513(8) Uani 1 1 d . . .
O7 O 0.11266(19) -0.03270(13) 0.05235(16) 0.0269(5) Uani 1 1 d . . .
O2 O -0.3366(2) 0.58653(14) -0.22129(17) 0.0407(6) Uani 1 1 d . . .
C21 C 0.7393(3) -0.1984(2) 0.1206(2) 0.0258(8) Uani 1 1 d . . .
O4 O -0.1465(2) -0.07283(14) 0.11384(18) 0.0377(6) Uani 1 1 d . . .
O5 O 0.2779(2) -0.19639(14) 0.12792(18) 0.0369(6) Uani 1 1 d . . .
N3 N -0.1995(3) 0.11361(17) 0.1263(2) 0.0341(7) Uani 1 1 d . . .
C19 C 0.5059(3) -0.2008(2) 0.1224(2) 0.0265(8) Uani 1 1 d . . .
N1 N 0.0219(3) 0.28881(17) 0.1238(2) 0.0383(8) Uani 1 1 d . . .
C22 C 0.7417(3) -0.2837(2) 0.1261(2) 0.0313(8) Uani 1 1 d . . .
H22 H 0.8204 -0.3118 0.1266 0.038 Uiso 1 1 calc R . .
O3 O -0.0306(2) -0.18972(14) 0.13180(17) 0.0344(6) Uani 1 1 d . . .
C23 C 0.6283(3) -0.3268(2) 0.1308(3) 0.0370(9) Uani 1 1 d . . .
H23 H 0.6307 -0.3839 0.1352 0.044 Uiso 1 1 calc R . .
N2 N 0.0387(3) 0.15591(17) 0.0989(2) 0.0323(7) Uani 1 1 d . . .
C24 C 0.5101(3) -0.2855(2) 0.1292(3) 0.0338(8) Uani 1 1 d . . .
H24 H 0.4337 -0.3150 0.1326 0.041 Uiso 1 1 calc R . .
C12 C -0.2026(3) 0.4027(2) -0.1228(3) 0.0370(9) Uani 1 1 d . . .
H12 H -0.2126 0.3752 -0.1819 0.044 Uiso 1 1 calc R . .
C1 C -0.3185(4) 0.0867(3) 0.1365(3) 0.0529(11) Uani 1 1 d . . .
H1 H -0.3319 0.0303 0.1405 0.063 Uiso 1 1 calc R . .
C6 C -0.0433(3) 0.2155(2) 0.1128(2) 0.0306(8) Uani 1 1 d . . .
C20 C 0.6204(3) -0.1581(2) 0.1179(2) 0.0274(8) Uani 1 1 d . . .
H20 H 0.6177 -0.1010 0.1128 0.033 Uiso 1 1 calc R . .
C18 C 0.3809(3) -0.1531(2) 0.1243(3) 0.0338(9) Uani 1 1 d . . .
C17 C -0.1379(3) -0.1491(2) 0.1218(2) 0.0295(8) Uani 1 1 d . . .
C16 C -0.1726(4) 0.4808(2) 0.0526(3) 0.0563(12) Uani 1 1 d . . .
H16 H -0.1638 0.5076 0.1121 0.068 Uiso 1 1 calc R . .
C2 C -0.4230(4) 0.1390(3) 0.1413(3) 0.0606(13) Uani 1 1 d . . .
H2 H -0.5045 0.1183 0.1496 0.073 Uiso 1 1 calc R . .
C7 C 0.1594(4) 0.1915(2) 0.1026(3) 0.0400(9) Uani 1 1 d . . .
H7 H 0.2362 0.1637 0.0958 0.048 Uiso 1 1 calc R . .
C14 C -0.3541(3) 0.5114(2) -0.2039(3) 0.0340(8) Uani 1 1 d . . .
C4 C -0.2813(4) 0.2508(2) 0.1228(3) 0.0460(10) Uani 1 1 d . . .
H4 H -0.2669 0.3069 0.1170 0.055 Uiso 1 1 calc R . .
C5 C -0.1805(3) 0.1954(2) 0.1207(2) 0.0334(8) Uani 1 1 d . . .
C3 C -0.4037(4) 0.2220(3) 0.1336(3) 0.0579(12) Uani 1 1 d . . .
H3 H -0.4725 0.2585 0.1357 0.069 Uiso 1 1 calc R . .
C9 C -0.0285(4) 0.3717(2) 0.1365(3) 0.0471(11) Uani 1 1 d . . .
H9A H 0.0452 0.4079 0.1586 0.056 Uiso 1 1 calc R . .
H9B H -0.0829 0.3700 0.1867 0.056 Uiso 1 1 calc R . .
C13 C -0.2684(3) 0.4755(2) -0.1162(3) 0.0340(8) Uani 1 1 d . . .
C15 C -0.2506(4) 0.5153(2) -0.0280(3) 0.0533(12) Uani 1 1 d . . .
H15 H -0.2911 0.5657 -0.0225 0.064 Uiso 1 1 calc R . .
C8 C 0.1501(4) 0.2726(2) 0.1174(3) 0.0441(10) Uani 1 1 d . . .
H8 H 0.2181 0.3107 0.1225 0.053 Uiso 1 1 calc R . .
C10 C -0.1083(4) 0.4077(2) 0.0454(3) 0.0395(9) Uani 1 1 d . . .
C11 C -0.1215(4) 0.3695(2) -0.0431(3) 0.0392(9) Uani 1 1 d . . .
H11 H -0.0759 0.3210 -0.0496 0.047 Uiso 1 1 calc R . .

loop_
_atom_site_aniso_label
_atom_site_aniso_U_11
_atom_site_aniso_U_22
_atom_site_aniso_U_33
_atom_site_aniso_U_23
_atom_site_aniso_U_13
_atom_site_aniso_U_12
Zn1 0.0273(2) 0.0252(2) 0.0333(2) -0.00088(18) 0.00319(18) 0.00280(16)
Zn2 0.0214(2) 0.0272(2) 0.0341(2) -0.00112(19) 0.00161(17) 0.00329(16)
O1 0.0544(16) 0.0384(16) 0.0376(15) 0.0038(13) -0.0074(13) -0.0148(13)
O6 0.0269(13) 0.0296(16) 0.096(2) -0.0012(15) 0.0051(14) 0.0030(11)
O7 0.0233(11) 0.0266(13) 0.0300(13) 0.0007(10) 0.0026(10) 0.0019(9)
O2 0.0560(16) 0.0267(14) 0.0353(14) 0.0056(12) -0.0039(13) -0.0081(12)
C21 0.0193(16) 0.0289(19) 0.0298(19) -0.0006(15) 0.0056(15) -0.0013(14)
O4 0.0257(12) 0.0299(15) 0.0585(18) 0.0032(12) 0.0100(12) -0.0027(10)
O5 0.0187(12) 0.0335(14) 0.0593(17) -0.0039(13) 0.0084(12) -0.0002(10)
N3 0.0312(16) 0.0301(18) 0.0406(18) -0.0051(14) 0.0049(14) -0.0014(13)
C19 0.0200(16) 0.028(2) 0.0320(19) -0.0018(16) 0.0058(15) -0.0010(14)
N1 0.0514(19) 0.0274(18) 0.0314(17) 0.0006(14) -0.0066(15) -0.0023(14)
C22 0.0232(17) 0.030(2) 0.041(2) 0.0005(17) 0.0070(16) 0.0041(15)
O3 0.0194(12) 0.0369(15) 0.0465(15) 0.0008(12) 0.0038(11) 0.0019(10)
C23 0.032(2) 0.025(2) 0.054(3) -0.0010(18) 0.0115(19) 0.0011(15)
N2 0.0348(16) 0.0277(17) 0.0334(17) 0.0005(13) 0.0026(14) -0.0021(13)
C24 0.0240(17) 0.033(2) 0.045(2) -0.0049(17) 0.0101(16) -0.0057(15)
C12 0.044(2) 0.039(2) 0.027(2) -0.0040(17) 0.0024(18) -0.0046(17)
C1 0.043(2) 0.046(3) 0.072(3) -0.010(2) 0.016(2) -0.001(2)
C6 0.039(2) 0.025(2) 0.0256(19) 0.0026(16) -0.0004(16) -0.0014(16)
C20 0.0263(18) 0.0246(18) 0.031(2) 0.0028(15) 0.0041(16) 0.0004(14)
C18 0.0246(19) 0.037(2) 0.039(2) -0.0011(17) 0.0036(17) 0.0040(16)
C17 0.0240(18) 0.036(2) 0.029(2) 0.0011(16) 0.0065(16) -0.0039(15)
C16 0.096(3) 0.039(3) 0.030(2) -0.0080(19) -0.002(2) 0.013(2)
C2 0.035(2) 0.071(3) 0.077(3) -0.006(3) 0.013(2) 0.001(2)
C7 0.036(2) 0.042(2) 0.040(2) 0.0026(19) 0.0015(18) -0.0041(17)
C14 0.038(2) 0.033(2) 0.031(2) -0.0022(17) 0.0050(17) -0.0025(16)
C4 0.053(2) 0.038(2) 0.048(2) 0.003(2) 0.010(2) 0.0121(19)
C5 0.043(2) 0.030(2) 0.0269(19) 0.0002(16) 0.0035(17) 0.0086(16)
C3 0.049(3) 0.065(3) 0.062(3) 0.001(2) 0.013(2) 0.022(2)
C9 0.074(3) 0.026(2) 0.035(2) -0.0054(18) -0.011(2) 0.0010(19)
C13 0.046(2) 0.023(2) 0.031(2) 0.0018(16) 0.0007(17) -0.0067(16)
C15 0.083(3) 0.033(2) 0.039(2) 0.0002(19) -0.003(2) 0.017(2)
C8 0.045(2) 0.040(2) 0.044(2) 0.0024(19) -0.004(2) -0.0139(18)
C10 0.056(2) 0.025(2) 0.034(2) 0.0023(17) -0.0029(19) -0.0031(17)
C11 0.047(2) 0.032(2) 0.035(2) -0.0025(18) -0.0015(18) 0.0031(17)

loop_
_atom_type_symbol
_atom_type_description
_atom_type_scat_dispersion_real
_atom_type_scat_dispersion_imag
_atom_type_scat_source
C C 0.0033 0.0016 'International Tables Vol C Tables 4.2.6.8 and 6.1.1.4'
H H 0.0000 0.0000 'International Tables Vol C Tables 4.2.6.8 and 6.1.1.4'
N N 0.0061 0.0033 'International Tables Vol C Tables 4.2.6.8 and 6.1.1.4'
O O 0.0106 0.0060 'International Tables Vol C Tables 4.2.6.8 and 6.1.1.4'
Zn Zn 0.2839 1.4301 'International Tables Vol C Tables 4.2.6.8 and 6.1.1.4'

loop_
_geom_angle_atom_site_label_1
_geom_angle_atom_site_label_2
_geom_angle_atom_site_label_3
_geom_angle
_geom_angle_site_symmetry_1
_geom_angle_site_symmetry_3
O7 Zn1 N2 102.64(10) . .
O7 Zn1 O1 92.31(9) . 4_666
N2 Zn1 O1 83.68(11) . 4_666
O7 Zn1 O7 81.14(9) . 3
N2 Zn1 O7 95.64(10) . 3
O1 Zn1 O7 173.12(9) 4_666 3
O7 Zn1 O4 91.01(9) . .
N2 Zn1 O4 166.32(10) . .
O1 Zn1 O4 95.09(10) 4_666 .
O7 Zn1 O4 87.19(9) 3 .
O7 Zn1 N3 171.45(10) . .
N2 Zn1 N3 75.98(11) . .
O1 Zn1 N3 95.89(10) 4_666 .
O7 Zn1 N3 90.56(10) 3 .
O4 Zn1 N3 90.64(10) . .
O7 Zn1 Zn2 37.69(6) . .
N2 Zn1 Zn2 126.79(8) . .
O1 Zn1 Zn2 69.61(6) 4_666 .
O7 Zn1 Zn2 105.76(6) 3 .
O4 Zn1 Zn2 64.64(7) . .
N3 Zn1 Zn2 148.96(8) . .
O5 Zn2 O3 111.00(10) . .
O5 Zn2 O7 112.25(10) . .
O3 Zn2 O7 111.53(9) . .
O5 Zn2 O2 106.77(10) . 4_666
O3 Zn2 O2 104.73(10) . 4_666
O7 Zn2 O2 110.19(10) . 4_666
O5 Zn2 Zn1 151.82(7) . .
O3 Zn2 Zn1 89.86(7) . .
O7 Zn2 Zn1 40.13(6) . .
O2 Zn2 Zn1 84.75(7) 4_666 .
C14 O1 Zn1 135.2(2) . 4_565
Zn2 O7 Zn1 102.18(10) . .
Zn2 O7 Zn1 126.62(11) . 3
Zn1 O7 Zn1 98.86(9) . 3
C14 O2 Zn2 119.6(2) . 4_565
C20 C21 C22 118.8(3) . .
C20 C21 C17 119.4(3) . 1_655
C22 C21 C17 121.7(3) . 1_655
C17 O4 Zn1 143.0(2) . .
C18 O5 Zn2 110.5(2) . .
C1 N3 C5 118.4(3) . .
C1 N3 Zn1 125.7(3) . .
C5 N3 Zn1 115.4(2) . .
C24 C19 C20 119.2(3) . .
C24 C19 C18 121.9(3) . .
C20 C19 C18 118.9(3) . .
C6 N1 C8 106.8(3) . .
C6 N1 C9 129.7(3) . .
C8 N1 C9 123.5(3) . .
C23 C22 C21 120.2(3) . .
C23 C22 H22 119.9 . .
C21 C22 H22 119.9 . .
C17 O3 Zn2 116.9(2) . .
C22 C23 C24 120.3(3) . .
C22 C23 H23 119.8 . .
C24 C23 H23 119.8 . .
C6 N2 C7 106.6(3) . .
C6 N2 Zn1 116.3(2) . .
C7 N2 Zn1 136.2(2) . .
C19 C24 C23 120.1(3) . .
C19 C24 H24 120.0 . .
C23 C24 H24 120.0 . .
C13 C12 C11 121.3(3) . .
C13 C12 H12 119.4 . .
C11 C12 H12 119.4 . .
N3 C1 C2 122.9(4) . .
N3 C1 H1 118.5 . .
C2 C1 H1 118.5 . .
N2 C6 N1 110.0(3) . .
N2 C6 C5 119.6(3) . .
N1 C6 C5 130.3(3) . .
C19 C20 C21 121.4(3) . .
C19 C20 H20 119.3 . .
C21 C20 H20 119.3 . .
O6 C18 O5 124.3(3) . .
O6 C18 C19 119.9(3) . .
O5 C18 C19 115.8(3) . .
O4 C17 O3 124.8(3) . .
O4 C17 C21 118.9(3) . 1_455
O3 C17 C21 116.2(3) . 1_455
C10 C16 C15 120.7(4) . .
C10 C16 H16 119.7 . .
C15 C16 H16 119.7 . .
C3 C2 C1 118.4(4) . .
C3 C2 H2 120.8 . .
C1 C2 H2 120.8 . .
C8 C7 N2 109.5(3) . .
C8 C7 H7 125.3 . .
N2 C7 H7 125.3 . .
O1 C14 O2 125.8(3) . .
O1 C14 C13 117.6(3) . .
O2 C14 C13 116.6(3) . .
C3 C4 C5 119.2(4) . .
C3 C4 H4 120.4 . .
C5 C4 H4 120.4 . .
N3 C5 C4 121.7(3) . .
N3 C5 C6 112.0(3) . .
C4 C5 C6 126.4(3) . .
C2 C3 C4 119.4(4) . .
C2 C3 H3 120.3 . .
C4 C3 H3 120.3 . .
N1 C9 C10 114.0(3) . .
N1 C9 H9A 108.7 . .
C10 C9 H9A 108.7 . .
N1 C9 H9B 108.7 . .
C10 C9 H9B 108.7 . .
H9A C9 H9B 107.6 . .
C12 C13 C15 118.1(3) . .
C12 C13 C14 120.6(3) . .
C15 C13 C14 121.3(3) . .
C13 C15 C16 120.7(4) . .
C13 C15 H15 119.7 . .
C16 C15 H15 119.7 . .
C7 C8 N1 107.2(3) . .
C7 C8 H8 126.4 . .
N1 C8 H8 126.4 . .
C11 C10 C16 118.8(4) . .
C11 C10 C9 122.8(3) . .
C16 C10 C9 118.3(3) . .
C10 C11 C12 120.3(3) . .
C10 C11 H11 119.8 . .
C12 C11 H11 119.8 . .

loop_
_geom_bond_atom_site_label_1
_geom_bond_atom_site_label_2
_geom_bond_distance
_geom_bond_site_symmetry_2
Zn1 O7 2.079(2) .
Zn1 N2 2.086(3) .
Zn1 O1 2.133(2) 4_666
Zn1 O7 2.142(2) 3
Zn1 O4 2.144(2) .
Zn1 N3 2.200(3) .
Zn1 Zn2 3.1521(10) .
Zn2 O5 1.931(2) .
Zn2 O3 1.944(2) .
Zn2 O7 1.971(2) .
Zn2 O2 1.982(2) 4_666
O1 C14 1.253(4) .
O1 Zn1 2.133(2) 4_565
O6 C18 1.234(4) .
O7 Zn1 2.142(2) 3
O2 C14 1.264(4) .
O2 Zn2 1.981(2) 4_565
C21 C20 1.384(4) .
C21 C22 1.389(4) .
C21 C17 1.496(4) 1_655
O4 C17 1.247(4) .
O5 C18 1.281(4) .
N3 C1 1.333(5) .
N3 C5 1.348(4) .
C19 C24 1.380(5) .
C19 C20 1.381(4) .
C19 C18 1.509(4) .
N1 C6 1.364(4) .
N1 C8 1.366(5) .
N1 C9 1.465(4) .
C22 C23 1.375(4) .
C22 H22 0.9300 .
O3 C17 1.275(4) .
C23 C24 1.388(4) .
C23 H23 0.9300 .
N2 C6 1.321(4) .
N2 C7 1.366(4) .
C24 H24 0.9300 .
C12 C13 1.375(5) .
C12 C11 1.387(5) .
C12 H12 0.9300 .
C1 C2 1.383(6) .
C1 H1 0.9300 .
C6 C5 1.474(5) .
C20 H20 0.9300 .
C17 C21 1.496(4) 1_455
C16 C10 1.373(5) .
C16 C15 1.389(5) .
C16 H16 0.9300 .
C2 C3 1.371(6) .
C2 H2 0.9300 .
C7 C8 1.341(5) .
C7 H7 0.9300 .
C14 C13 1.506(5) .
C4 C3 1.378(5) .
C4 C5 1.380(5) .
C4 H4 0.9300 .
C3 H3 0.9300 .
C9 C10 1.514(5) .
C9 H9A 0.9700 .
C9 H9B 0.9700 .
C13 C15 1.377(5) .
C15 H15 0.9300 .
C8 H8 0.9300 .
C10 C11 1.371(5) .
C11 H11 0.9300 .

loop_
_geom_torsion_atom_site_label_1
_geom_torsion_atom_site_label_2
_geom_torsion_atom_site_label_3
_geom_torsion_atom_site_label_4
_geom_torsion
_geom_torsion_site_symmetry_1
_geom_torsion_site_symmetry_2
_geom_torsion_site_symmetry_3
_geom_torsion_site_symmetry_4
O7 Zn1 Zn2 O5 14.06(17) . . . .
N2 Zn1 Zn2 O5 -44.54(19) . . . .
O1 Zn1 Zn2 O5 -109.42(17) 4_666 . . .
O7 Zn1 Zn2 O5 65.24(17) 3 . . .
O4 Zn1 Zn2 O5 144.27(17) . . . .
N3 Zn1 Zn2 O5 -175.5(2) . . . .
O7 Zn1 Zn2 O3 -124.90(12) . . . .
N2 Zn1 Zn2 O3 176.50(12) . . . .
O1 Zn1 Zn2 O3 111.62(10) 4_666 . . .
O7 Zn1 Zn2 O3 -73.72(9) 3 . . .
O4 Zn1 Zn2 O3 5.31(10) . . . .
N3 Zn1 Zn2 O3 45.53(16) . . . .
N2 Zn1 Zn2 O7 -58.60(14) . . . .
O1 Zn1 Zn2 O7 -123.47(12) 4_666 . . .
O7 Zn1 Zn2 O7 51.18(13) 3 . . .
O4 Zn1 Zn2 O7 130.22(12) . . . .
N3 Zn1 Zn2 O7 170.43(17) . . . .
O7 Zn1 Zn2 O2 130.29(12) . . . 4_666
N2 Zn1 Zn2 O2 71.69(13) . . . 4_666
O1 Zn1 Zn2 O2 6.82(11) 4_666 . . 4_666
O7 Zn1 Zn2 O2 -178.53(9) 3 . . 4_666
O4 Zn1 Zn2 O2 -99.49(11) . . . 4_666
N3 Zn1 Zn2 O2 -59.28(16) . . . 4_666
O5 Zn2 O7 Zn1 -172.88(9) . . . .
O3 Zn2 O7 Zn1 61.84(12) . . . .
O2 Zn2 O7 Zn1 -54.03(12) 4_666 . . .
O5 Zn2 O7 Zn1 76.22(14) . . . 3
O3 Zn2 O7 Zn1 -49.06(15) . . . 3
O2 Zn2 O7 Zn1 -164.92(12) 4_666 . . 3
Zn1 Zn2 O7 Zn1 -110.89(15) . . . 3
N2 Zn1 O7 Zn2 135.53(10) . . . .
O1 Zn1 O7 Zn2 51.49(10) 4_666 . . .
O7 Zn1 O7 Zn2 -130.63(12) 3 . . .
O4 Zn1 O7 Zn2 -43.64(10) . . . .
N3 Zn1 O7 Zn2 -144.8(6) . . . .
N2 Zn1 O7 Zn1 -93.84(10) . . . 3
O1 Zn1 O7 Zn1 -177.87(10) 4_666 . . 3
O7 Zn1 O7 Zn1 0.0 3 . . 3
O4 Zn1 O7 Zn1 86.99(9) . . . 3
N3 Zn1 O7 Zn1 -14.1(7) . . . 3
Zn2 Zn1 O7 Zn1 130.63(12) . . . 3
O7 Zn1 O4 C17 19.6(4) . . . .
N2 Zn1 O4 C17 -157.0(4) . . . .
O1 Zn1 O4 C17 -72.8(4) 4_666 . . .
O7 Zn1 O4 C17 100.6(4) 3 . . .
N3 Zn1 O4 C17 -168.8(4) . . . .
Zn2 Zn1 O4 C17 -8.3(4) . . . .
O3 Zn2 O5 C18 172.7(2) . . . .
O7 Zn2 O5 C18 47.1(3) . . . .
O2 Zn2 O5 C18 -73.8(3) 4_666 . . .
Zn1 Zn2 O5 C18 37.3(3) . . . .
O7 Zn1 N3 C1 96.2(7) . . . .
N2 Zn1 N3 C1 177.9(3) . . . .
O1 Zn1 N3 C1 -100.2(3) 4_666 . . .
O7 Zn1 N3 C1 82.2(3) 3 . . .
O4 Zn1 N3 C1 -5.0(3) . . . .
Zn2 Zn1 N3 C1 -40.7(4) . . . .
O7 Zn1 N3 C5 -75.9(7) . . . .
N2 Zn1 N3 C5 5.8(2) . . . .
O1 Zn1 N3 C5 87.7(2) 4_666 . . .
O7 Zn1 N3 C5 -89.9(2) 3 . . .
O4 Zn1 N3 C5 -177.1(2) . . . .
Zn2 Zn1 N3 C5 147.21(19) . . . .
C20 C21 C22 C23 -1.4(5) . . . .
C17 C21 C22 C23 176.0(3) 1_655 . . .
O5 Zn2 O3 C17 -167.0(2) . . . .
O7 Zn2 O3 C17 -41.0(3) . . . .
O2 Zn2 O3 C17 78.2(3) 4_666 . . .
Zn1 Zn2 O3 C17 -6.4(2) . . . .
C21 C22 C23 C24 0.7(6) . . . .
O7 Zn1 N2 C6 170.7(2) . . . .
O1 Zn1 N2 C6 -98.4(3) 4_666 . . .
O7 Zn1 N2 C6 88.5(2) 3 . . .
O4 Zn1 N2 C6 -12.9(6) . . . .
N3 Zn1 N2 C6 -0.7(2) . . . .
Zn2 Zn1 N2 C6 -157.0(2) . . . .
O7 Zn1 N2 C7 -22.0(4) . . . .
O1 Zn1 N2 C7 69.0(4) 4_666 . . .
O7 Zn1 N2 C7 -104.1(3) 3 . . .
O4 Zn1 N2 C7 154.5(4) . . . .
N3 Zn1 N2 C7 166.7(4) . . . .
Zn2 Zn1 N2 C7 10.4(4) . . . .
C20 C19 C24 C23 -0.3(5) . . . .
C18 C19 C24 C23 -177.6(3) . . . .
C22 C23 C24 C19 0.2(6) . . . .
C5 N3 C1 C2 0.1(6) . . . .
Zn1 N3 C1 C2 -171.8(3) . . . .
C7 N2 C6 N1 0.9(4) . . . .
Zn1 N2 C6 N1 171.8(2) . . . .
C7 N2 C6 C5 -175.1(3) . . . .
Zn1 N2 C6 C5 -4.2(4) . . . .
C8 N1 C6 N2 -0.8(4) . . . .
C9 N1 C6 N2 177.1(3) . . . .
C8 N1 C6 C5 174.7(3) . . . .
C9 N1 C6 C5 -7.4(6) . . . .
C24 C19 C20 C21 -0.5(5) . . . .
C18 C19 C20 C21 176.9(3) . . . .
C22 C21 C20 C19 1.3(5) . . . .
C17 C21 C20 C19 -176.1(3) 1_655 . . .
Zn2 O5 C18 O6 -3.8(5) . . . .
Zn2 O5 C18 C19 174.3(2) . . . .
C24 C19 C18 O6 174.9(4) . . . .
C20 C19 C18 O6 -2.3(5) . . . .
C24 C19 C18 O5 -3.2(5) . . . .
C20 C19 C18 O5 179.5(3) . . . .
Zn1 O4 C17 O3 6.1(6) . . . .
Zn1 O4 C17 C21 -174.3(3) . . . 1_455
Zn2 O3 C17 O4 3.9(5) . . . .
Zn2 O3 C17 C21 -175.7(2) . . . 1_455
N3 C1 C2 C3 1.1(7) . . . .
C6 N2 C7 C8 -0.7(4) . . . .
Zn1 N2 C7 C8 -168.9(3) . . . .
Zn1 O1 C14 O2 21.2(6) 4_565 . . .
Zn1 O1 C14 C13 -157.3(3) 4_565 . . .
Zn2 O2 C14 O1 -29.2(5) 4_565 . . .
Zn2 O2 C14 C13 149.3(2) 4_565 . . .
C1 N3 C5 C4 -1.6(5) . . . .
Zn1 N3 C5 C4 171.1(3) . . . .
C1 N3 C5 C6 178.1(3) . . . .
Zn1 N3 C5 C6 -9.2(4) . . . .
C3 C4 C5 N3 1.8(6) . . . .
C3 C4 C5 C6 -177.9(4) . . . .
N2 C6 C5 N3 9.0(5) . . . .
N1 C6 C5 N3 -166.1(3) . . . .
N2 C6 C5 C4 -171.2(3) . . . .
N1 C6 C5 C4 13.6(6) . . . .
C1 C2 C3 C4 -0.9(7) . . . .
C5 C4 C3 C2 -0.5(7) . . . .
C6 N1 C9 C10 -73.0(5) . . . .
C8 N1 C9 C10 104.6(4) . . . .
C11 C12 C13 C15 0.7(5) . . . .
C11 C12 C13 C14 178.9(3) . . . .
O1 C14 C13 C12 47.8(5) . . . .
O2 C14 C13 C12 -130.8(4) . . . .
O1 C14 C13 C15 -134.0(4) . . . .
O2 C14 C13 C15 47.4(5) . . . .
C12 C13 C15 C16 -2.7(6) . . . .
C14 C13 C15 C16 179.1(4) . . . .
C10 C16 C15 C13 2.1(7) . . . .
N2 C7 C8 N1 0.3(4) . . . .
C6 N1 C8 C7 0.3(4) . . . .
C9 N1 C8 C7 -177.7(3) . . . .
C15 C16 C10 C11 0.5(6) . . . .
C15 C16 C10 C9 -177.9(4) . . . .
N1 C9 C10 C11 -6.0(6) . . . .
N1 C9 C10 C16 172.4(4) . . . .
C16 C10 C11 C12 -2.5(6) . . . .
C9 C10 C11 C12 175.9(4) . . . .
C13 C12 C11 C10 1.9(6) . . . .
